data_7112077
loop_
_publ_author_name
'Andreas A. Danopoulos'
'Pierre Braunstein'

_publ_section_title
;
 'Janus-type' organopotassium chemistry observed in deprotonation of
 mesoionic imidazolium aminides and amino N-heterocyclic carbenes:
 coordination and organometallic polymers
;
_journal_name_full Chem.Commun.
_journal_page_first 3055
_journal_paper_doi 10.1039/c3cc49517e
_journal_volume 50
_journal_year 2014
_chemical_formula_moiety 'C39 H52 N3, 4(C4 H8 O), K'
_chemical_formula_sum 'C55 H84 K N3 O4'
_chemical_formula_weight 890.35
_chemical_name_systematic
;
 ?
;
_space_group_IT_number 33
_symmetry_cell_setting orthorhombic
_symmetry_space_group_name_Hall 'P 2c -2n'
_symmetry_space_group_name_H-M 'P n a 21'
_atom_sites_solution_hydrogens geom
_atom_sites_solution_primary direct
_atom_sites_solution_secondary difmap
_audit_creation_method SHELXL-97
_cell_angle_alpha 90.00
_cell_angle_beta 90.00
_cell_angle_gamma 90.00
_cell_formula_units_Z 4
_cell_length_a 23.271(5)
_cell_length_b 10.689(5)
_cell_length_c 22.097(5)
_cell_measurement_reflns_used 9911
_cell_measurement_temperature 173(2)
_cell_measurement_theta_max 66.07
_cell_measurement_theta_min 4.00
_cell_volume 5496(3)
_computing_cell_refinement 'Bruker SAINT'
_computing_data_collection 'Bruker APEX2'
_computing_data_reduction 'Bruker SAINT'
_computing_molecular_graphics 'Bruker SHELXTL'
_computing_publication_material 'Bruker SHELXTL'
_computing_structure_refinement 'SHELXL-97 (Sheldrick, 2008)'
_computing_structure_solution 'SHELXS-97 (Sheldrick 2008)'
_diffrn_ambient_temperature 173(2)
_diffrn_measured_fraction_theta_full 0.989
_diffrn_measured_fraction_theta_max 0.989
_diffrn_measurement_device_type 'Bruker APEX-II CCD'
_diffrn_measurement_method '\f and \w scans'
_diffrn_radiation_monochromator mirror
_diffrn_radiation_source 'Cu-ImuS microfocus tube'
_diffrn_radiation_type CuK\a
_diffrn_radiation_wavelength 1.54178
_diffrn_reflns_av_R_equivalents 0.0342
_diffrn_reflns_av_sigmaI/netI 0.0359
_diffrn_reflns_limit_h_max 27
_diffrn_reflns_limit_h_min -27
_diffrn_reflns_limit_k_max 12
_diffrn_reflns_limit_k_min -9
_diffrn_reflns_limit_l_max 24
_diffrn_reflns_limit_l_min -26
_diffrn_reflns_number 30001
_diffrn_reflns_theta_full 66.63
_diffrn_reflns_theta_max 66.63
_diffrn_reflns_theta_min 4.00
_exptl_absorpt_coefficient_mu 1.174
_exptl_absorpt_correction_T_max 0.7528
_exptl_absorpt_correction_T_min 0.5903
_exptl_absorpt_correction_type multi-scan
_exptl_absorpt_process_details sadabs
_exptl_crystal_colour yellow
_exptl_crystal_density_diffrn 1.076
_exptl_crystal_density_method 'not measured'
_exptl_crystal_description plate
_exptl_crystal_F_000 1944
_exptl_crystal_size_max 0.50
_exptl_crystal_size_mid 0.35
_exptl_crystal_size_min 0.18
_refine_diff_density_max 0.477
_refine_diff_density_min -0.416
_refine_diff_density_rms 0.046
_refine_ls_abs_structure_details 'Flack H D (1983), Acta Cryst. A39, 876-881'
_refine_ls_abs_structure_Flack 0.330(13)
_refine_ls_extinction_method none
_refine_ls_goodness_of_fit_ref 1.049
_refine_ls_hydrogen_treatment constr
_refine_ls_matrix_type full
_refine_ls_number_parameters 520
_refine_ls_number_reflns 8960
_refine_ls_number_restraints 1
_refine_ls_restrained_S_all 1.049
_refine_ls_R_factor_all 0.0776
_refine_ls_R_factor_gt 0.0658
_refine_ls_shift/su_max 0.000
_refine_ls_shift/su_mean 0.000
_refine_ls_structure_factor_coef Fsqd
_refine_ls_weighting_details 'calc w=1/[\s^2^(Fo^2^)+(0.1266P)^2^+1.2643P] where P=(Fo^2^+2Fc^2^)/3'
_refine_ls_weighting_scheme calc
_refine_ls_wR_factor_gt 0.1858
_refine_ls_wR_factor_ref 0.1975
_reflns_number_gt 7479
_reflns_number_total 8960
_reflns_threshold_expression I>2\s(I)
_cod_data_source_file c3cc49517e2.cif
_cod_data_source_block Complex9
_cod_database_code 7112077

loop_
_symmetry_equiv_pos_as_xyz
'x, y, z'
'-x, -y, z+1/2'
'-x+1/2, y+1/2, z+1/2'
'x+1/2, -y+1/2, z'

loop_
_atom_site_label
_atom_site_type_symbol
_atom_site_fract_x
_atom_site_fract_y
_atom_site_fract_z
_atom_site_U_iso_or_equiv
_atom_site_adp_type
_atom_site_occupancy
_atom_site_symmetry_multiplicity
_atom_site_calc_flag
_atom_site_refinement_flags
_atom_site_disorder_assembly
_atom_site_disorder_group
C1 C 0.61282(14) 0.9809(3) 0.01234(14) 0.0408(7) Uani 1 1 d . . .
C2 C 0.68406(13) 0.9979(3) 0.08541(14) 0.0405(7) Uani 1 1 d . . .
H2 H 0.7213 1.0100 0.1021 0.049 Uiso 1 1 calc R . .
C3 C 0.63438(13) 0.9763(2) 0.11653(14) 0.0350(6) Uani 1 1 d . . .
C4 C 0.71167(16) 1.0204(4) -0.02218(16) 0.0524(8) Uani 1 1 d . . .
C5 C 0.71967(17) 1.1414(4) -0.0437(2) 0.0658(11) Uani 1 1 d . . .
C6 C 0.7637(2) 1.1597(6) -0.0867(2) 0.0924(17) Uani 1 1 d . . .
H6 H 0.7693 1.2403 -0.1038 0.111 Uiso 1 1 calc R . .
C7 C 0.7982(3) 1.0635(8) -0.1041(3) 0.106(2) Uani 1 1 d . . .
H7 H 0.8280 1.0785 -0.1325 0.127 Uiso 1 1 calc R . .
C8 C 0.7904(2) 0.9436(6) -0.0811(2) 0.0844(15) Uani 1 1 d . . .
H8 H 0.8151 0.8777 -0.0938 0.101 Uiso 1 1 calc R . .
C9 C 0.74700(19) 0.9197(5) -0.03971(19) 0.0676(11) Uani 1 1 d . . .
C10 C 0.6821(2) 1.2487(4) -0.0229(2) 0.0771(13) Uani 1 1 d . . .
H10 H 0.6599 1.2201 0.0133 0.093 Uiso 1 1 calc R . .
C11 C 0.7176(4) 1.3621(6) -0.0045(5) 0.149(4) Uani 1 1 d . . .
H11A H 0.7372 1.3962 -0.0401 0.223 Uiso 1 1 calc R . .
H11B H 0.7463 1.3370 0.0257 0.223 Uiso 1 1 calc R . .
H11C H 0.6924 1.4261 0.0129 0.223 Uiso 1 1 calc R . .
C12 C 0.6402(3) 1.2850(7) -0.0707(3) 0.114(2) Uani 1 1 d . . .
H12A H 0.6609 1.3173 -0.1060 0.170 Uiso 1 1 calc R . .
H12B H 0.6144 1.3499 -0.0550 0.170 Uiso 1 1 calc R . .
H12C H 0.6176 1.2116 -0.0826 0.170 Uiso 1 1 calc R . .
C13 C 0.7360(2) 0.7896(4) -0.0152(2) 0.0805(13) Uani 1 1 d . . .
H13 H 0.7192 0.7988 0.0263 0.097 Uiso 1 1 calc R . .
C14 C 0.6913(3) 0.7212(6) -0.0548(3) 0.115(2) Uani 1 1 d . . .
H14A H 0.6572 0.7740 -0.0596 0.173 Uiso 1 1 calc R . .
H14B H 0.6804 0.6423 -0.0353 0.173 Uiso 1 1 calc R . .
H14C H 0.7080 0.7038 -0.0946 0.173 Uiso 1 1 calc R . .
C15 C 0.7907(3) 0.7129(6) -0.0096(4) 0.122(2) Uani 1 1 d . . .
H15A H 0.8061 0.6957 -0.0500 0.183 Uiso 1 1 calc R . .
H15B H 0.7821 0.6338 0.0109 0.183 Uiso 1 1 calc R . .
H15C H 0.8191 0.7598 0.0140 0.183 Uiso 1 1 calc R . .
C16 C 0.53293(13) 0.9458(3) 0.08478(14) 0.0378(6) Uani 1 1 d . . .
C17 C 0.51139(15) 0.8235(3) 0.08219(16) 0.0494(8) Uani 1 1 d . . .
C18 C 0.45343(17) 0.8052(4) 0.09742(19) 0.0613(10) Uani 1 1 d . . .
H18 H 0.4377 0.7232 0.0968 0.074 Uiso 1 1 calc R . .
C19 C 0.41880(17) 0.9056(4) 0.1134(2) 0.0623(10) Uani 1 1 d . . .
H19 H 0.3794 0.8921 0.1226 0.075 Uiso 1 1 calc R . .
C20 C 0.44123(15) 1.0248(4) 0.11618(19) 0.0568(9) Uani 1 1 d . . .
H20 H 0.4173 1.0923 0.1282 0.068 Uiso 1 1 calc R . .
C21 C 0.49882(14) 1.0478(3) 0.10156(15) 0.0462(7) Uani 1 1 d . . .
C22 C 0.54894(19) 0.7149(3) 0.0628(2) 0.0651(11) Uani 1 1 d . . .
H22 H 0.5895 0.7456 0.0620 0.078 Uiso 1 1 calc R . .
C23 C 0.5462(3) 0.6078(4) 0.1081(3) 0.0948(17) Uani 1 1 d . . .
H23A H 0.5086 0.5667 0.1054 0.142 Uiso 1 1 calc R . .
H23B H 0.5516 0.6406 0.1491 0.142 Uiso 1 1 calc R . .
H23C H 0.5766 0.5471 0.0990 0.142 Uiso 1 1 calc R . .
C24 C 0.5339(3) 0.6730(5) -0.0003(3) 0.107(2) Uani 1 1 d . . .
H24A H 0.4941 0.6434 -0.0012 0.161 Uiso 1 1 calc R . .
H24B H 0.5596 0.6050 -0.0125 0.161 Uiso 1 1 calc R . .
H24C H 0.5382 0.7434 -0.0284 0.161 Uiso 1 1 calc R . .
C25 C 0.52359(15) 1.1786(3) 0.10290(18) 0.0524(9) Uani 1 1 d . . .
H25 H 0.5657 1.1706 0.1110 0.063 Uiso 1 1 calc R . .
C26 C 0.4985(2) 1.2616(4) 0.1523(2) 0.0669(11) Uani 1 1 d . . .
H26A H 0.4577 1.2767 0.1440 0.100 Uiso 1 1 calc R . .
H26B H 0.5191 1.3416 0.1530 0.100 Uiso 1 1 calc R . .
H26C H 0.5026 1.2200 0.1916 0.100 Uiso 1 1 calc R . .
C27 C 0.5169(2) 1.2402(4) 0.0416(2) 0.0718(12) Uani 1 1 d . . .
H27A H 0.5361 1.1892 0.0108 0.108 Uiso 1 1 calc R . .
H27B H 0.5342 1.3237 0.0426 0.108 Uiso 1 1 calc R . .
H27C H 0.4760 1.2474 0.0317 0.108 Uiso 1 1 calc R . .
C28 C 0.66763(13) 0.9761(3) 0.21451(14) 0.0399(7) Uani 1 1 d . . .
C29 C 0.67707(15) 1.0883(3) 0.24693(16) 0.0505(8) Uani 1 1 d . . .
C30 C 0.72093(18) 1.0960(4) 0.2893(2) 0.0644(10) Uani 1 1 d . . .
H30 H 0.7266 1.1717 0.3110 0.077 Uiso 1 1 calc R . .
C31 C 0.75642(18) 0.9952(5) 0.3005(2) 0.0684(11) Uani 1 1 d . . .
H31 H 0.7862 1.0011 0.3298 0.082 Uiso 1 1 calc R . .
C32 C 0.74818(17) 0.8851(4) 0.26853(19) 0.0622(10) Uani 1 1 d . . .
H32 H 0.7726 0.8157 0.2761 0.075 Uiso 1 1 calc R . .
C33 C 0.70471(15) 0.8742(3) 0.22544(16) 0.0497(8) Uani 1 1 d . . .
C34 C 0.63943(18) 1.2019(3) 0.2341(2) 0.0638(10) Uani 1 1 d . . .
H34 H 0.6028 1.1685 0.2167 0.077 Uiso 1 1 calc R . .
C35 C 0.6227(5) 1.2773(9) 0.2882(4) 0.161(4) Uani 1 1 d . . .
H35A H 0.6537 1.3357 0.2982 0.242 Uiso 1 1 calc R . .
H35B H 0.6158 1.2214 0.3225 0.242 Uiso 1 1 calc R . .
H35C H 0.5875 1.3244 0.2792 0.242 Uiso 1 1 calc R . .
C36 C 0.6659(3) 1.2845(5) 0.1849(3) 0.1058(19) Uani 1 1 d . . .
H36A H 0.6383 1.3490 0.1729 0.159 Uiso 1 1 calc R . .
H36B H 0.6757 1.2330 0.1497 0.159 Uiso 1 1 calc R . .
H36C H 0.7008 1.3244 0.2007 0.159 Uiso 1 1 calc R . .
C37 C 0.69598(19) 0.7517(4) 0.19187(17) 0.0598(10) Uani 1 1 d . . .
H37 H 0.6687 0.7688 0.1579 0.072 Uiso 1 1 calc R . .
C38 C 0.7507(3) 0.7001(6) 0.1640(3) 0.1042(19) Uani 1 1 d . . .
H38A H 0.7761 0.6696 0.1961 0.156 Uiso 1 1 calc R . .
H38B H 0.7702 0.7665 0.1412 0.156 Uiso 1 1 calc R . .
H38C H 0.7411 0.6311 0.1366 0.156 Uiso 1 1 calc R . .
C39 C 0.6674(3) 0.6572(5) 0.2330(3) 0.1070(19) Uani 1 1 d . . .
H39A H 0.6922 0.6413 0.2681 0.161 Uiso 1 1 calc R . .
H39B H 0.6612 0.5790 0.2109 0.161 Uiso 1 1 calc R . .
H39C H 0.6304 0.6902 0.2469 0.161 Uiso 1 1 calc R . .
C40 C 0.6110(3) 0.8946(9) 0.3729(3) 0.1237(11) Uani 1 1 d . . .
H40A H 0.6128 0.8021 0.3726 0.148 Uiso 1 1 calc R . .
H40B H 0.6432 0.9277 0.3484 0.148 Uiso 1 1 calc R . .
C41 C 0.6139(3) 0.9412(9) 0.4332(3) 0.1237(11) Uani 1 1 d . . .
H41A H 0.6109 0.8709 0.4622 0.148 Uiso 1 1 calc R . .
H41B H 0.6513 0.9833 0.4398 0.148 Uiso 1 1 calc R . .
C42 C 0.5688(3) 1.0264(9) 0.4431(3) 0.1237(11) Uani 1 1 d . . .
H42A H 0.5833 1.1134 0.4414 0.148 Uiso 1 1 calc R . .
H42B H 0.5513 1.0123 0.4834 0.148 Uiso 1 1 calc R . .
C43 C 0.5280(3) 1.0059(10) 0.3969(3) 0.1237(11) Uani 1 1 d . . .
H43A H 0.5134 1.0866 0.3812 0.148 Uiso 1 1 calc R . .
H43B H 0.4951 0.9570 0.4126 0.148 Uiso 1 1 calc R . .
C44 C 0.3986(6) 0.9577(16) 0.3204(10) 0.125(2) Uani 0.50 1 d P A 1
H44A H 0.4084 0.9811 0.3626 0.150 Uiso 0.50 1 calc PR A 1
H44B H 0.4082 0.8684 0.3144 0.150 Uiso 0.50 1 calc PR A 1
C45 C 0.3385(6) 0.9790(15) 0.3091(9) 0.125(2) Uani 0.50 1 d P A 1
H45A H 0.3244 0.9218 0.2771 0.150 Uiso 0.50 1 calc PR A 1
H45B H 0.3158 0.9645 0.3463 0.150 Uiso 0.50 1 calc PR A 1
C46 C 0.3337(8) 1.0941(19) 0.2918(10) 0.125(2) Uani 0.50 1 d P A 1
H46A H 0.3168 1.1446 0.3248 0.150 Uiso 0.50 1 calc PR A 1
H46B H 0.3077 1.0989 0.2564 0.150 Uiso 0.50 1 calc PR A 1
C47 C 0.3929(7) 1.1474(17) 0.2748(11) 0.125(2) Uani 0.50 1 d P A 1
H47A H 0.3940 1.1790 0.2327 0.150 Uiso 0.50 1 calc PR A 1
H47B H 0.4057 1.2137 0.3031 0.150 Uiso 0.50 1 calc PR A 1
C44B C 0.3703(6) 0.9523(16) 0.2776(10) 0.125(2) Uani 0.50 1 d P A 2
H44C H 0.3709 0.8910 0.2440 0.150 Uiso 0.50 1 calc PR A 2
H44D H 0.3601 0.9099 0.3159 0.150 Uiso 0.50 1 calc PR A 2
C45B C 0.3312(7) 1.0638(16) 0.2642(10) 0.125(2) Uani 0.50 1 d P A 2
H45C H 0.3280 1.0790 0.2202 0.150 Uiso 0.50 1 calc PR A 2
H45D H 0.2924 1.0512 0.2814 0.150 Uiso 0.50 1 calc PR A 2
C46B C 0.3610(7) 1.1653(17) 0.2942(9) 0.125(2) Uani 0.50 1 d P A 2
H46C H 0.3586 1.2417 0.2690 0.150 Uiso 0.50 1 calc PR A 2
H46D H 0.3422 1.1831 0.3335 0.150 Uiso 0.50 1 calc PR A 2
C47B C 0.4159(6) 1.1360(17) 0.3035(10) 0.125(2) Uani 0.50 1 d P A 2
H47C H 0.4408 1.1987 0.2836 0.150 Uiso 0.50 1 calc PR A 2
H47D H 0.4242 1.1377 0.3475 0.150 Uiso 0.50 1 calc PR A 2
C48 C 0.4339(11) 0.6328(19) 0.2533(12) 0.141(2) Uani 0.50 1 d P A 1
H48A H 0.4018 0.6875 0.2662 0.169 Uiso 0.50 1 calc PR A 1
H48B H 0.4335 0.6243 0.2087 0.169 Uiso 0.50 1 calc PR A 1
C49 C 0.4320(10) 0.5106(19) 0.2837(10) 0.141(2) Uani 0.50 1 d P A 1
H49A H 0.4372 0.4444 0.2528 0.169 Uiso 0.50 1 calc PR A 1
H49B H 0.3935 0.4994 0.3018 0.169 Uiso 0.50 1 calc PR A 1
C50 C 0.4756(11) 0.493(2) 0.3315(12) 0.141(2) Uani 0.50 1 d P A 1
H50A H 0.4941 0.4096 0.3284 0.169 Uiso 0.50 1 calc PR A 1
H50B H 0.4587 0.5026 0.3723 0.169 Uiso 0.50 1 calc PR A 1
C51 C 0.5185(10) 0.5993(17) 0.3170(11) 0.141(2) Uani 0.50 1 d P A 1
H51A H 0.5289 0.6452 0.3543 0.169 Uiso 0.50 1 calc PR A 1
H51B H 0.5540 0.5650 0.2987 0.169 Uiso 0.50 1 calc PR A 1
C48B C 0.4490(11) 0.602(2) 0.2629(12) 0.141(2) Uani 0.50 1 d P A 2
H48C H 0.4537 0.5719 0.2209 0.169 Uiso 0.50 1 calc PR A 2
H48D H 0.4116 0.6462 0.2657 0.169 Uiso 0.50 1 calc PR A 2
C49B C 0.4492(11) 0.4943(19) 0.3050(11) 0.141(2) Uani 0.50 1 d P A 2
H49C H 0.4112 0.4850 0.3246 0.169 Uiso 0.50 1 calc PR A 2
H49D H 0.4582 0.4160 0.2830 0.169 Uiso 0.50 1 calc PR A 2
C50B C 0.4919(11) 0.520(2) 0.3484(11) 0.141(2) Uani 0.50 1 d P A 2
H50C H 0.5253 0.4642 0.3430 0.169 Uiso 0.50 1 calc PR A 2
H50D H 0.4766 0.5092 0.3899 0.169 Uiso 0.50 1 calc PR A 2
C51B C 0.5085(11) 0.6500(16) 0.3384(11) 0.141(2) Uani 0.50 1 d P A 2
H51C H 0.5506 0.6602 0.3428 0.169 Uiso 0.50 1 calc PR A 2
H51D H 0.4890 0.7058 0.3677 0.169 Uiso 0.50 1 calc PR A 2
C52 C 0.8313(5) 1.1934(13) 0.1279(6) 0.1814(18) Uani 1 1 d . . .
H52A H 0.8582 1.2574 0.1436 0.218 Uiso 1 1 calc R . .
H52B H 0.7920 1.2290 0.1293 0.218 Uiso 1 1 calc R . .
C53 C 0.8334(5) 1.0972(13) 0.1616(6) 0.1814(18) Uani 1 1 d . . .
H53A H 0.7941 1.0673 0.1710 0.218 Uiso 1 1 calc R . .
H53B H 0.8532 1.1171 0.2001 0.218 Uiso 1 1 calc R . .
C54 C 0.8660(5) 0.9997(13) 0.1274(6) 0.1814(18) Uani 1 1 d . . .
H54A H 0.9048 0.9895 0.1451 0.218 Uiso 1 1 calc R . .
H54B H 0.8457 0.9184 0.1300 0.218 Uiso 1 1 calc R . .
C55 C 0.8703(5) 1.0371(13) 0.0673(6) 0.1814(18) Uani 1 1 d . . .
H55A H 0.8482 0.9802 0.0407 0.218 Uiso 1 1 calc R . .
H55B H 0.9109 1.0376 0.0540 0.218 Uiso 1 1 calc R . .
N1 N 0.66920(11) 0.9989(2) 0.02310(12) 0.0414(6) Uani 1 1 d . . .
N2 N 0.59168(11) 0.9674(2) 0.07075(11) 0.0356(5) Uani 1 1 d . . .
N3 N 0.62000(11) 0.9654(2) 0.17541(11) 0.0393(6) Uani 1 1 d . . .
O1 O 0.55724(19) 0.9369(6) 0.34934(18) 0.1237(11) Uani 1 1 d . . .
O2 O 0.42703(15) 1.0270(5) 0.2824(2) 0.1050(13) Uani 1 1 d . . .
O3 O 0.4903(2) 0.6794(5) 0.2759(2) 0.1235(16) Uani 1 1 d . . .
O4 O 0.8459(3) 1.1648(9) 0.0658(4) 0.1814(18) Uani 1 1 d . . .
K1 K 0.52095(3) 0.91046(8) 0.23417(4) 0.0582(2) Uani 1 1 d . A .

loop_
_atom_site_aniso_label
_atom_site_aniso_U_11
_atom_site_aniso_U_22
_atom_site_aniso_U_33
_atom_site_aniso_U_23
_atom_site_aniso_U_13
_atom_site_aniso_U_12
C1 0.0573(19) 0.0339(14) 0.0310(16) 0.0021(12) 0.0018(14) -0.0004(13)
C2 0.0434(15) 0.0416(15) 0.0364(16) 0.0029(12) -0.0001(14) -0.0008(13)
C3 0.0411(15) 0.0298(13) 0.0342(15) -0.0007(12) -0.0010(12) 0.0004(11)
C4 0.0574(19) 0.065(2) 0.0351(17) 0.0122(16) 0.0052(15) -0.0012(17)
C5 0.061(2) 0.080(3) 0.056(2) 0.025(2) 0.0020(19) -0.011(2)
C6 0.084(3) 0.116(4) 0.077(3) 0.053(3) 0.015(3) -0.010(3)
C7 0.073(3) 0.177(6) 0.068(3) 0.037(4) 0.025(3) 0.001(4)
C8 0.081(3) 0.118(4) 0.054(3) 0.008(3) 0.023(2) 0.017(3)
C9 0.068(2) 0.089(3) 0.046(2) 0.002(2) 0.0127(19) 0.009(2)
C10 0.079(3) 0.061(2) 0.092(3) 0.035(2) 0.006(3) -0.003(2)
C11 0.138(6) 0.066(3) 0.243(11) 0.005(5) -0.026(7) 0.009(4)
C12 0.084(4) 0.141(5) 0.116(5) 0.057(4) 0.013(3) 0.020(4)
C13 0.111(4) 0.066(3) 0.065(3) -0.005(2) 0.024(3) 0.022(3)
C14 0.129(5) 0.095(4) 0.121(5) -0.035(4) 0.011(4) 0.000(4)
C15 0.133(5) 0.107(4) 0.128(6) 0.011(4) 0.034(5) 0.053(4)
C16 0.0471(16) 0.0398(14) 0.0266(15) 0.0050(12) -0.0032(12) -0.0019(13)
C17 0.0585(19) 0.0467(17) 0.0430(19) 0.0020(15) -0.0081(15) -0.0120(15)
C18 0.062(2) 0.063(2) 0.059(2) 0.0032(19) -0.0067(18) -0.0218(19)
C19 0.0450(18) 0.081(3) 0.061(2) 0.014(2) -0.0058(17) -0.0121(18)
C20 0.0459(18) 0.067(2) 0.057(2) 0.0071(18) -0.0032(17) 0.0037(17)
C21 0.0454(16) 0.0502(17) 0.0430(19) 0.0041(15) -0.0045(15) 0.0016(14)
C22 0.074(3) 0.0384(17) 0.083(3) -0.0091(18) 0.001(2) -0.0087(17)
C23 0.122(4) 0.054(2) 0.109(5) 0.010(3) 0.000(4) -0.001(3)
C24 0.157(6) 0.080(3) 0.084(4) -0.036(3) 0.007(4) -0.001(3)
C25 0.0486(17) 0.0447(17) 0.064(2) -0.0028(16) -0.0025(16) 0.0044(14)
C26 0.069(2) 0.052(2) 0.080(3) -0.008(2) -0.005(2) 0.0104(19)
C27 0.091(3) 0.0489(19) 0.076(3) 0.016(2) 0.009(2) 0.009(2)
C28 0.0409(16) 0.0497(17) 0.0291(15) 0.0010(13) 0.0002(11) -0.0028(13)
C29 0.0500(17) 0.0569(19) 0.045(2) -0.0020(15) -0.0071(14) -0.0026(15)
C30 0.065(2) 0.073(2) 0.055(2) -0.0073(19) -0.0196(19) -0.008(2)
C31 0.060(2) 0.094(3) 0.051(2) 0.001(2) -0.0210(19) -0.004(2)
C32 0.057(2) 0.077(3) 0.053(2) 0.014(2) -0.0077(18) 0.0129(19)
C33 0.0525(18) 0.0560(18) 0.0406(19) 0.0067(15) 0.0002(15) 0.0050(15)
C34 0.073(2) 0.0529(19) 0.066(2) -0.017(2) -0.020(2) 0.0058(17)
C35 0.223(9) 0.156(7) 0.105(5) -0.057(5) -0.032(6) 0.109(7)
C36 0.131(5) 0.063(3) 0.123(5) 0.018(3) -0.005(4) 0.013(3)
C37 0.077(2) 0.052(2) 0.050(2) 0.0023(17) -0.0060(18) 0.0136(18)
C38 0.107(4) 0.108(4) 0.098(4) -0.021(3) 0.006(3) 0.043(4)
C39 0.177(6) 0.063(3) 0.081(3) 0.013(3) 0.003(4) -0.024(3)
C40 0.0924(16) 0.213(3) 0.0656(14) -0.0118(17) -0.0040(11) 0.0222(18)
C41 0.0924(16) 0.213(3) 0.0656(14) -0.0118(17) -0.0040(11) 0.0222(18)
C42 0.0924(16) 0.213(3) 0.0656(14) -0.0118(17) -0.0040(11) 0.0222(18)
C43 0.0924(16) 0.213(3) 0.0656(14) -0.0118(17) -0.0040(11) 0.0222(18)
C44 0.081(3) 0.128(4) 0.167(7) 0.000(4) 0.011(4) 0.010(3)
C45 0.081(3) 0.128(4) 0.167(7) 0.000(4) 0.011(4) 0.010(3)
C46 0.081(3) 0.128(4) 0.167(7) 0.000(4) 0.011(4) 0.010(3)
C47 0.081(3) 0.128(4) 0.167(7) 0.000(4) 0.011(4) 0.010(3)
C44B 0.081(3) 0.128(4) 0.167(7) 0.000(4) 0.011(4) 0.010(3)
C45B 0.081(3) 0.128(4) 0.167(7) 0.000(4) 0.011(4) 0.010(3)
C46B 0.081(3) 0.128(4) 0.167(7) 0.000(4) 0.011(4) 0.010(3)
C47B 0.081(3) 0.128(4) 0.167(7) 0.000(4) 0.011(4) 0.010(3)
C48 0.172(7) 0.107(4) 0.143(7) 0.046(4) -0.010(5) -0.016(4)
C49 0.172(7) 0.107(4) 0.143(7) 0.046(4) -0.010(5) -0.016(4)
C50 0.172(7) 0.107(4) 0.143(7) 0.046(4) -0.010(5) -0.016(4)
C51 0.172(7) 0.107(4) 0.143(7) 0.046(4) -0.010(5) -0.016(4)
C48B 0.172(7) 0.107(4) 0.143(7) 0.046(4) -0.010(5) -0.016(4)
C49B 0.172(7) 0.107(4) 0.143(7) 0.046(4) -0.010(5) -0.016(4)
C50B 0.172(7) 0.107(4) 0.143(7) 0.046(4) -0.010(5) -0.016(4)
C51B 0.172(7) 0.107(4) 0.143(7) 0.046(4) -0.010(5) -0.016(4)
C52 0.157(3) 0.223(5) 0.165(4) 0.024(4) -0.027(3) 0.002(3)
C53 0.157(3) 0.223(5) 0.165(4) 0.024(4) -0.027(3) 0.002(3)
C54 0.157(3) 0.223(5) 0.165(4) 0.024(4) -0.027(3) 0.002(3)
C55 0.157(3) 0.223(5) 0.165(4) 0.024(4) -0.027(3) 0.002(3)
N1 0.0485(15) 0.0428(13) 0.0329(13) 0.0057(11) 0.0035(11) 0.0018(11)
N2 0.0451(13) 0.0347(11) 0.0269(12) 0.0018(9) -0.0035(10) -0.0006(10)
N3 0.0417(13) 0.0465(14) 0.0297(14) 0.0012(11) -0.0009(11) -0.0005(11)
O1 0.0924(16) 0.213(3) 0.0656(14) -0.0118(17) -0.0040(11) 0.0222(18)
O2 0.068(2) 0.137(3) 0.110(3) 0.010(3) 0.018(2) 0.025(2)
O3 0.142(4) 0.108(3) 0.120(4) 0.039(3) 0.015(3) -0.034(3)
O4 0.157(3) 0.223(5) 0.165(4) 0.024(4) -0.027(3) 0.002(3)
K1 0.0511(4) 0.0792(5) 0.0444(4) 0.0123(4) 0.0037(4) -0.0013(4)

loop_
_atom_type_symbol
_atom_type_description
_atom_type_scat_dispersion_real
_atom_type_scat_dispersion_imag
_atom_type_scat_source
C C 0.0181 0.0091 'International Tables Vol C Tables 4.2.6.8 and 6.1.1.4'
H H 0.0000 0.0000 'International Tables Vol C Tables 4.2.6.8 and 6.1.1.4'
N N 0.0311 0.0180 'International Tables Vol C Tables 4.2.6.8 and 6.1.1.4'
O O 0.0492 0.0322 'International Tables Vol C Tables 4.2.6.8 and 6.1.1.4'
K K 0.3868 1.0657 'International Tables Vol C Tables 4.2.6.8 and 6.1.1.4'

loop_
_geom_angle_atom_site_label_1
_geom_angle_atom_site_label_2
_geom_angle_atom_site_label_3
_geom_angle
N1 C1 N2 101.3(3)
C3 C2 N1 106.5(3)
C3 C2 H2 126.8
N1 C2 H2 126.8
N3 C3 C2 135.3(3)
N3 C3 N2 120.5(3)
C2 C3 N2 104.2(3)
C5 C4 C9 122.6(4)
C5 C4 N1 118.9(3)
C9 C4 N1 118.3(3)
C4 C5 C6 117.1(5)
C4 C5 C10 121.6(3)
C6 C5 C10 121.3(4)
C7 C6 C5 121.0(5)
C7 C6 H6 119.5
C5 C6 H6 119.5
C6 C7 C8 121.1(5)
C6 C7 H7 119.4
C8 C7 H7 119.4
C9 C8 C7 120.3(5)
C9 C8 H8 119.8
C7 C8 H8 119.8
C8 C9 C4 117.8(4)
C8 C9 C13 121.9(4)
C4 C9 C13 120.3(4)
C12 C10 C5 111.1(5)
C12 C10 C11 109.8(5)
C5 C10 C11 111.7(4)
C12 C10 H10 108.0
C5 C10 H10 108.0
C11 C10 H10 108.0
C10 C11 H11A 109.5
C10 C11 H11B 109.5
H11A C11 H11B 109.5
C10 C11 H11C 109.5
H11A C11 H11C 109.5
H11B C11 H11C 109.5
C10 C12 H12A 109.5
C10 C12 H12B 109.5
H12A C12 H12B 109.5
C10 C12 H12C 109.5
H12A C12 H12C 109.5
H12B C12 H12C 109.5
C9 C13 C15 112.5(5)
C9 C13 C14 110.3(5)
C15 C13 C14 110.8(5)
C9 C13 H13 107.7
C15 C13 H13 107.7
C14 C13 H13 107.7
C13 C14 H14A 109.5
C13 C14 H14B 109.5
H14A C14 H14B 109.5
C13 C14 H14C 109.5
H14A C14 H14C 109.5
H14B C14 H14C 109.5
C13 C15 H15A 109.5
C13 C15 H15B 109.5
H15A C15 H15B 109.5
C13 C15 H15C 109.5
H15A C15 H15C 109.5
H15B C15 H15C 109.5
C21 C16 C17 122.3(3)
C21 C16 N2 118.5(3)
C17 C16 N2 119.2(3)
C21 C16 K1 77.20(18)
C17 C16 K1 84.55(19)
N2 C16 K1 108.35(18)
C16 C17 C18 117.7(3)
C16 C17 C22 121.3(3)
C18 C17 C22 121.0(3)
C16 C17 K1 71.92(18)
C18 C17 K1 82.4(2)
C22 C17 K1 116.0(2)
C19 C18 C17 120.7(3)
C19 C18 H18 119.6
C17 C18 H18 119.6
C20 C19 C18 120.4(3)
C20 C19 H19 119.8
C18 C19 H19 119.8
C19 C20 C21 121.0(4)
C19 C20 K1 84.8(2)
C21 C20 K1 73.7(2)
C19 C20 H20 119.5
C21 C20 H20 119.5
K1 C20 H20 112.1
C16 C21 C20 117.9(3)
C16 C21 C25 120.6(3)
C20 C21 C25 121.5(3)
C16 C21 K1 78.52(18)
C20 C21 K1 82.4(2)
C25 C21 K1 109.4(2)
C24 C22 C17 110.8(4)
C24 C22 C23 112.1(4)
C17 C22 C23 111.5(4)
C24 C22 H22 107.4
C17 C22 H22 107.4
C23 C22 H22 107.4
C22 C23 H23A 109.5
C22 C23 H23B 109.5
H23A C23 H23B 109.5
C22 C23 H23C 109.5
H23A C23 H23C 109.5
H23B C23 H23C 109.5
C22 C24 H24A 109.5
C22 C24 H24B 109.5
H24A C24 H24B 109.5
C22 C24 H24C 109.5
H24A C24 H24C 109.5
H24B C24 H24C 109.5
C21 C25 C27 110.2(3)
C21 C25 C26 114.0(3)
C27 C25 C26 110.4(3)
C21 C25 H25 107.3
C27 C25 H25 107.3
C26 C25 H25 107.3
C25 C26 H26A 109.5
C25 C26 H26B 109.5
H26A C26 H26B 109.5
C25 C26 H26C 109.5
H26A C26 H26C 109.5
H26B C26 H26C 109.5
C25 C27 H27A 109.5
C25 C27 H27B 109.5
H27A C27 H27B 109.5
C25 C27 H27C 109.5
H27A C27 H27C 109.5
H27B C27 H27C 109.5
N3 C28 C33 121.6(3)
N3 C28 C29 120.1(3)
C33 C28 C29 118.2(3)
N3 C28 K1 45.22(14)
C33 C28 K1 114.8(2)
C29 C28 K1 104.9(2)
C30 C29 C28 120.4(3)
C30 C29 C34 120.1(3)
C28 C29 C34 119.5(3)
C31 C30 C29 121.0(4)
C31 C30 H30 119.5
C29 C30 H30 119.5
C30 C31 C32 119.3(3)
C30 C31 H31 120.4
C32 C31 H31 120.4
C31 C32 C33 121.3(4)
C31 C32 H32 119.3
C33 C32 H32 119.3
C32 C33 C28 119.8(3)
C32 C33 C37 120.2(3)
C28 C33 C37 120.0(3)
C35 C34 C29 115.5(5)
C35 C34 C36 111.2(6)
C29 C34 C36 111.1(4)
C35 C34 H34 106.1
C29 C34 H34 106.1
C36 C34 H34 106.1
C34 C35 H35A 109.5
C34 C35 H35B 109.5
H35A C35 H35B 109.5
C34 C35 H35C 109.5
H35A C35 H35C 109.5
H35B C35 H35C 109.5
C34 C36 H36A 109.5
C34 C36 H36B 109.5
H36A C36 H36B 109.5
C34 C36 H36C 109.5
H36A C36 H36C 109.5
H36B C36 H36C 109.5
C39 C37 C38 111.7(5)
C39 C37 C33 109.9(4)
C38 C37 C33 113.5(4)
C39 C37 H37 107.1
C38 C37 H37 107.1
C33 C37 H37 107.1
C37 C38 H38A 109.5
C37 C38 H38B 109.5
H38A C38 H38B 109.5
C37 C38 H38C 109.5
H38A C38 H38C 109.5
H38B C38 H38C 109.5
C37 C39 H39A 109.5
C37 C39 H39B 109.5
H39A C39 H39B 109.5
C37 C39 H39C 109.5
H39A C39 H39C 109.5
H39B C39 H39C 109.5
C41 C40 O1 105.8(6)
C41 C40 H40A 110.6
O1 C40 H40A 110.6
C41 C40 H40B 110.6
O1 C40 H40B 110.6
H40A C40 H40B 108.7
C42 C41 C40 109.6(6)
C42 C41 H41A 109.7
C40 C41 H41A 109.7
C42 C41 H41B 109.7
C40 C41 H41B 109.7
H41A C41 H41B 108.2
C41 C42 C43 106.8(7)
C41 C42 H42A 110.4
C43 C42 H42A 110.4
C41 C42 H42B 110.4
C43 C42 H42B 110.4
H42A C42 H42B 108.6
C42 C43 O1 106.6(5)
C42 C43 H43A 110.4
O1 C43 H43A 110.4
C42 C43 H43B 110.4
O1 C43 H43B 110.4
H43A C43 H43B 108.6
O2 C44 C45 106.9(15)
O2 C44 K1 46.3(6)
C45 C44 K1 136.5(14)
O2 C44 H44A 110.3
C45 C44 H44A 110.3
K1 C44 H44A 111.4
O2 C44 H44B 110.3
C45 C44 H44B 110.3
K1 C44 H44B 66.4
H44A C44 H44B 108.6
C46 C45 C44 106.6(16)
C46 C45 H45A 110.4
C44 C45 H45A 110.4
C46 C45 H45B 110.4
C44 C45 H45B 110.4
H45A C45 H45B 108.6
C45 C46 C47 110.3(15)
C45 C46 H46A 109.6
C47 C46 H46A 109.6
C45 C46 H46B 109.6
C47 C46 H46B 109.6
H46A C46 H46B 108.1
O2 C47 C46 97.3(13)
O2 C47 H47A 112.3
C46 C47 H47A 112.3
O2 C47 H47B 112.3
C46 C47 H47B 112.3
H47A C47 H47B 109.9
C45B C44B O2 96.8(12)
C45B C44B H44C 112.4
O2 C44B H44C 112.4
C45B C44B H44D 112.4
O2 C44B H44D 112.4
H44C C44B H44D 110.0
C46B C45B C44B 102.3(14)
C46B C45B H45C 111.3
C44B C45B H45C 111.3
C46B C45B H45D 111.3
C44B C45B H45D 111.3
H45C C45B H45D 109.2
C47B C46B C45B 110.6(16)
C47B C46B H46C 109.5
C45B C46B H46C 109.5
C47B C46B H46D 109.5
C45B C46B H46D 109.5
H46C C46B H46D 108.1
O2 C47B C46B 110.6(16)
O2 C47B H47C 109.5
C46B C47B H47C 109.5
O2 C47B H47D 109.5
C46B C47B H47D 109.5
H47C C47B H47D 108.1
C49 C48 O3 99.8(14)
C49 C48 H48A 111.8
O3 C48 H48A 111.8
C49 C48 H48B 111.8
O3 C48 H48B 111.8
H48A C48 H48B 109.5
C48 C49 C50 114.9(17)
C48 C49 H49A 108.5
C50 C49 H49A 108.5
C48 C49 H49B 108.5
C50 C49 H49B 108.5
H49A C49 H49B 107.5
C49 C50 C51 101.5(16)
C49 C50 H50A 111.5
C51 C50 H50A 111.5
C49 C50 H50B 111.5
C51 C50 H50B 111.5
H50A C50 H50B 109.3
O3 C51 C50 106.3(17)
O3 C51 H51A 110.5
C50 C51 H51A 110.5
O3 C51 H51B 110.5
C50 C51 H51B 110.5
H51A C51 H51B 108.7
O3 C48B C49B 110.7(18)
O3 C48B H48C 109.5
C49B C48B H48C 109.5
O3 C48B H48D 109.5
C49B C48B H48D 109.5
H48C C48B H48D 108.1
C50B C49B C48B 106.0(17)
C50B C49B H49C 110.5
C48B C49B H49C 110.5
C50B C49B H49D 110.5
C48B C49B H49D 110.5
H49C C49B H49D 108.7
C49B C50B C51B 105.8(17)
C49B C50B H50C 110.6
C51B C50B H50C 110.6
C49B C50B H50D 110.6
C51B C50B H50D 110.6
H50C C50B H50D 108.7
C50B C51B O3 105.6(16)
C50B C51B H51C 110.6
O3 C51B H51C 110.6
C50B C51B H51D 110.6
O3 C51B H51D 110.6
H51C C51B H51D 108.8
C53 C52 O4 112.1(13)
C53 C52 H52A 109.2
O4 C52 H52A 109.2
C53 C52 H52B 109.2
O4 C52 H52B 109.2
H52A C52 H52B 107.9
C52 C53 C54 106.8(14)
C52 C53 H53A 110.4
C54 C53 H53A 110.4
C52 C53 H53B 110.4
C54 C53 H53B 110.4
H53A C53 H53B 108.6
C55 C54 C53 108.6(12)
C55 C54 H54A 110.0
C53 C54 H54A 110.0
C55 C54 H54B 110.0
C53 C54 H54B 110.0
H54A C54 H54B 108.4
C54 C55 O4 105.0(12)
C54 C55 H55A 110.7
O4 C55 H55A 110.7
C54 C55 H55B 110.7
O4 C55 H55B 110.7
H55A C55 H55B 108.8
C1 N1 C2 114.0(2)
C1 N1 C4 125.1(3)
C2 N1 C4 120.9(3)
C1 N2 C16 124.1(3)
C1 N2 C3 114.0(3)
C16 N2 C3 121.9(2)
C3 N3 C28 112.9(2)
C3 N3 K1 133.79(19)
C28 N3 K1 113.11(18)
C40 O1 C43 107.9(5)
C40 O1 K1 125.8(4)
C43 O1 K1 126.1(4)
C47B O2 C44 100.3(12)
C44 O2 C47 106.7(10)
C47B O2 C44B 108.7(9)
C44 O2 C44B 46.9(11)
C47 O2 C44B 89.0(9)
C47B O2 K1 135.9(7)
C44 O2 K1 113.5(7)
C47 O2 K1 139.5(8)
C44B O2 K1 114.9(7)
C48B O3 C51 95.8(11)
C48B O3 C51B 106.5(12)
C51 O3 C48 115.0(11)
C51B O3 C48 119.6(13)
C48B O3 K1 133.9(8)
C51 O3 K1 130.2(9)
C51B O3 K1 115.6(8)
C48 O3 K1 114.8(7)
C52 O4 C55 105.3(9)
O1 K1 N3 99.39(12)
O1 K1 O3 81.84(18)
N3 K1 O3 125.45(13)
O1 K1 O2 80.48(14)
N3 K1 O2 140.21(12)
O3 K1 O2 94.11(16)
O1 K1 C21 146.71(15)
N3 K1 C21 67.23(8)
O3 K1 C21 131.13(14)
O2 K1 C21 91.06(12)
O1 K1 C16 153.69(12)
N3 K1 C16 55.25(8)
O3 K1 C16 117.28(13)
O2 K1 C16 113.67(11)
C21 K1 C16 24.28(8)
O1 K1 C20 148.28(14)
N3 K1 C20 91.07(9)
O3 K1 C20 115.98(14)
O2 K1 C20 72.60(12)
C21 K1 C20 23.90(9)
C16 K1 C20 41.52(9)
O1 K1 C44 73.9(3)
N3 K1 C44 158.6(3)
O3 K1 C44 74.4(3)
O2 K1 C44 20.1(3)
C21 K1 C44 107.1(3)
C16 K1 C44 126.7(3)
C20 K1 C44 85.5(3)
O1 K1 C17 162.89(12)
N3 K1 C17 69.58(8)
O3 K1 C17 93.86(14)
O2 K1 C17 116.45(12)
C21 K1 C17 42.12(8)
C16 K1 C17 23.53(8)
C20 K1 C17 47.80(9)
C44 K1 C17 121.1(3)
O1 K1 C28 77.96(11)
N3 K1 C28 21.67(7)
O3 K1 C28 118.44(13)
O2 K1 C28 137.29(12)
C21 K1 C28 87.32(8)
C16 K1 C28 76.92(7)
C20 K1 C28 111.17(8)
C44 K1 C28 146.9(3)
C17 K1 C28 89.78(8)

loop_
_geom_bond_atom_site_label_1
_geom_bond_atom_site_label_2
_geom_bond_distance
C1 N1 1.347(4)
C1 N2 1.389(4)
C2 C3 1.365(4)
C2 N1 1.420(4)
C2 H2 0.9500
C3 N3 1.349(4)
C3 N2 1.421(4)
C4 C5 1.391(6)
C4 C9 1.409(6)
C4 N1 1.425(4)
C5 C6 1.410(7)
C5 C10 1.514(7)
C6 C7 1.360(9)
C6 H6 0.9500
C7 C8 1.391(9)
C7 H7 0.9500
C8 C9 1.387(6)
C8 H8 0.9500
C9 C13 1.514(7)
C10 C12 1.489(8)
C10 C11 1.523(9)
C10 H10 1.0000
C11 H11A 0.9800
C11 H11B 0.9800
C11 H11C 0.9800
C12 H12A 0.9800
C12 H12B 0.9800
C12 H12C 0.9800
C13 C15 1.520(8)
C13 C14 1.543(9)
C13 H13 1.0000
C14 H14A 0.9800
C14 H14B 0.9800
C14 H14C 0.9800
C15 H15A 0.9800
C15 H15B 0.9800
C15 H15C 0.9800
C16 C21 1.399(5)
C16 C17 1.401(4)
C16 N2 1.421(4)
C16 K1 3.334(3)
C17 C18 1.404(5)
C17 C22 1.515(5)
C17 K1 3.492(4)
C18 C19 1.388(6)
C18 H18 0.9500
C19 C20 1.378(6)
C19 H19 0.9500
C20 C21 1.400(5)
C20 K1 3.425(4)
C20 H20 0.9500
C21 C25 1.513(5)
C21 K1 3.318(3)
C22 C24 1.507(8)
C22 C23 1.522(7)
C22 H22 1.0000
C23 H23A 0.9800
C23 H23B 0.9800
C23 H23C 0.9800
C24 H24A 0.9800
C24 H24B 0.9800
C24 H24C 0.9800
C25 C27 1.514(6)
C25 C26 1.522(6)
C25 H25 1.0000
C26 H26A 0.9800
C26 H26B 0.9800
C26 H26C 0.9800
C27 H27A 0.9800
C27 H27B 0.9800
C27 H27C 0.9800
C28 N3 1.410(4)
C28 C33 1.410(5)
C28 C29 1.414(5)
C28 K1 3.512(3)
C29 C30 1.388(5)
C29 C34 1.524(5)
C30 C31 1.380(6)
C30 H30 0.9500
C31 C32 1.385(7)
C31 H31 0.9500
C32 C33 1.394(5)
C32 H32 0.9500
C33 C37 1.519(5)
C34 C35 1.494(8)
C34 C36 1.529(8)
C34 H34 1.0000
C35 H35A 0.9800
C35 H35B 0.9800
C35 H35C 0.9800
C36 H36A 0.9800
C36 H36B 0.9800
C36 H36C 0.9800
C37 C39 1.513(7)
C37 C38 1.518(7)
C37 H37 1.0000
C38 H38A 0.9800
C38 H38B 0.9800
C38 H38C 0.9800
C39 H39A 0.9800
C39 H39B 0.9800
C39 H39C 0.9800
C40 C41 1.425(9)
C40 O1 1.428(8)
C40 H40A 0.9900
C40 H40B 0.9900
C41 C42 1.406(10)
C41 H41A 0.9900
C41 H41B 0.9900
C42 C43 1.413(9)
C42 H42A 0.9900
C42 H42B 0.9900
C43 O1 1.453(8)
C43 H43A 0.9900
C43 H43B 0.9900
C44 O2 1.301(17)
C44 C45 1.439(19)
C44 K1 3.463(15)
C44 H44A 0.9900
C44 H44B 0.9900
C45 C46 1.29(3)
C45 H45A 0.9900
C45 H45B 0.9900
C46 C47 1.54(3)
C46 H46A 0.9900
C46 H46B 0.9900
C47 O2 1.521(18)
C47 H47A 0.9900
C47 H47B 0.9900
C44B C45B 1.53(2)
C44B O2 1.548(16)
C44B H44C 0.9900
C44B H44D 0.9900
C45B C46B 1.45(2)
C45B H45C 0.9900
C45B H45D 0.9900
C46B C47B 1.33(2)
C46B H46C 0.9900
C46B H46D 0.9900
C47B O2 1.281(18)
C47B H47C 0.9900
C47B H47D 0.9900
C48 C49 1.47(2)
C48 O3 1.49(3)
C48 H48A 0.9900
C48 H48B 0.9900
C49 C50 1.48(3)
C49 H49A 0.9900
C49 H49B 0.9900
C50 C51 1.55(3)
C50 H50A 0.9900
C50 H50B 0.9900
C51 O3 1.41(2)
C51 H51A 0.9900
C51 H51B 0.9900
C48B O3 1.30(3)
C48B C49B 1.48(2)
C48B H48C 0.9900
C48B H48D 0.9900
C49B C50B 1.41(3)
C49B H49C 0.9900
C49B H49D 0.9900
C50B C51B 1.45(3)
C50B H50C 0.9900
C50B H50D 0.9900
C51B O3 1.48(2)
C51B H51C 0.9900
C51B H51D 0.9900
C52 C53 1.271(15)
C52 O4 1.447(15)
C52 H52A 0.9900
C52 H52B 0.9900
C53 C54 1.493(17)
C53 H53A 0.9900
C53 H53B 0.9900
C54 C55 1.391(16)
C54 H54A 0.9900
C54 H54B 0.9900
C55 O4 1.479(14)
C55 H55A 0.9900
C55 H55B 0.9900
N3 K1 2.710(3)
O1 K1 2.696(4)
O2 K1 2.732(4)
O3 K1 2.732(4)

loop_
_geom_torsion_atom_site_label_1
_geom_torsion_atom_site_label_2
_geom_torsion_atom_site_label_3
_geom_torsion_atom_site_label_4
_geom_torsion
N1 C2 C3 N3 -179.7(3)
N1 C2 C3 N2 -1.0(3)
C9 C4 C5 C6 2.8(7)
N1 C4 C5 C6 177.5(4)
C9 C4 C5 C10 -178.4(4)
N1 C4 C5 C10 -3.7(6)
C4 C5 C6 C7 -2.8(8)
C10 C5 C6 C7 178.4(5)
C5 C6 C7 C8 1.3(10)
C6 C7 C8 C9 0.1(10)
C7 C8 C9 C4 -0.1(8)
C7 C8 C9 C13 177.9(5)
C5 C4 C9 C8 -1.4(7)
N1 C4 C9 C8 -176.2(4)
C5 C4 C9 C13 -179.5(4)
N1 C4 C9 C13 5.8(6)
C4 C5 C10 C12 -105.2(5)
C6 C5 C10 C12 73.6(6)
C4 C5 C10 C11 131.8(6)
C6 C5 C10 C11 -49.4(7)
C8 C9 C13 C15 32.7(7)
C4 C9 C13 C15 -149.3(5)
C8 C9 C13 C14 -91.5(6)
C4 C9 C13 C14 86.5(5)
C21 C16 C17 C18 -0.3(5)
N2 C16 C17 C18 178.8(3)
K1 C16 C17 C18 70.8(3)
C21 C16 C17 C22 178.9(3)
N2 C16 C17 C22 -2.0(5)
K1 C16 C17 C22 -110.0(3)
C21 C16 C17 K1 -71.1(3)
N2 C16 C17 K1 108.0(3)
C16 C17 C18 C19 1.1(5)
C22 C17 C18 C19 -178.2(4)
K1 C17 C18 C19 66.0(4)
C17 C18 C19 C20 -1.7(6)
C18 C19 C20 C21 1.5(6)
C18 C19 C20 K1 -66.0(4)
C17 C16 C21 C20 0.1(5)
N2 C16 C21 C20 -179.0(3)
K1 C16 C21 C20 -74.9(3)
C17 C16 C21 C25 -179.1(3)
N2 C16 C21 C25 1.8(4)
K1 C16 C21 C25 105.9(3)
C17 C16 C21 K1 75.0(3)
N2 C16 C21 K1 -104.1(2)
C19 C20 C21 C16 -0.7(5)
K1 C20 C21 C16 72.7(3)
C19 C20 C21 C25 178.5(4)
K1 C20 C21 C25 -108.1(3)
C19 C20 C21 K1 -73.4(4)
C16 C17 C22 C24 -105.5(4)
C18 C17 C22 C24 73.7(5)
K1 C17 C22 C24 170.7(3)
C16 C17 C22 C23 128.9(4)
C18 C17 C22 C23 -51.9(5)
K1 C17 C22 C23 45.1(4)
C16 C21 C25 C27 88.9(4)
C20 C21 C25 C27 -90.3(4)
K1 C21 C25 C27 176.8(2)
C16 C21 C25 C26 -146.4(3)
C20 C21 C25 C26 34.4(5)
K1 C21 C25 C26 -58.5(3)
N3 C28 C29 C30 174.5(3)
C33 C28 C29 C30 -1.5(5)
K1 C28 C29 C30 128.0(3)
N3 C28 C29 C34 -6.7(5)
C33 C28 C29 C34 177.3(3)
K1 C28 C29 C34 -53.2(4)
C28 C29 C30 C31 0.5(6)
C34 C29 C30 C31 -178.3(4)
C29 C30 C31 C32 0.4(7)
C30 C31 C32 C33 -0.1(7)
C31 C32 C33 C28 -1.0(6)
C31 C32 C33 C37 -178.9(4)
N3 C28 C33 C32 -174.2(3)
C29 C28 C33 C32 1.8(5)
K1 C28 C33 C32 -123.0(3)
N3 C28 C33 C37 3.7(5)
C29 C28 C33 C37 179.7(3)
K1 C28 C33 C37 54.9(4)
C30 C29 C34 C35 -40.2(7)
C28 C29 C34 C35 141.0(7)
C30 C29 C34 C36 87.7(5)
C28 C29 C34 C36 -91.1(5)
C32 C33 C37 C39 75.2(5)
C28 C33 C37 C39 -102.7(5)
C32 C33 C37 C38 -50.7(5)
C28 C33 C37 C38 131.3(4)
O1 C40 C41 C42 -9.8(10)
C40 C41 C42 C43 17.5(11)
C41 C42 C43 O1 -17.8(10)
O2 C44 C45 C46 -33(2)
K1 C44 C45 C46 -76(2)
C44 C45 C46 C47 15(3)
C45 C46 C47 O2 5(2)
O2 C44B C45B C46B -28.6(18)
C44B C45B C46B C47B 20(2)
C45B C46B C47B O2 1(3)
O3 C48 C49 C50 12(3)
C48 C49 C50 C51 -17(3)
C49 C50 C51 O3 14(2)
O3 C48B C49B C50B 5(3)
C48B C49B C50B C51B 10(3)
C49B C50B C51B O3 -20(3)
O4 C52 C53 C54 15.5(15)
C52 C53 C54 C55 -13.8(15)
C53 C54 C55 O4 6.2(13)
N2 C1 N1 C2 -0.3(3)
N2 C1 N1 C4 -178.8(3)
C3 C2 N1 C1 0.9(3)
C3 C2 N1 C4 179.4(3)
C5 C4 N1 C1 84.0(5)
C9 C4 N1 C1 -101.1(4)
C5 C4 N1 C2 -94.4(4)
C9 C4 N1 C2 80.5(4)
N1 C1 N2 C16 -179.9(2)
N1 C1 N2 C3 -0.3(3)
C21 C16 N2 C1 -97.9(3)
C17 C16 N2 C1 83.0(4)
K1 C16 N2 C1 177.1(2)
C21 C16 N2 C3 82.6(3)
C17 C16 N2 C3 -96.5(3)
K1 C16 N2 C3 -2.5(3)
N3 C3 N2 C1 179.8(3)
C2 C3 N2 C1 0.9(3)
N3 C3 N2 C16 -0.6(4)
C2 C3 N2 C16 -179.6(3)
C2 C3 N3 C28 -1.7(5)
N2 C3 N3 C28 179.8(2)
C2 C3 N3 K1 -176.3(3)
N2 C3 N3 K1 5.2(4)
C33 C28 N3 C3 -80.9(4)
C29 C28 N3 C3 103.2(3)
K1 C28 N3 C3 -175.7(3)
C33 C28 N3 K1 94.8(3)
C29 C28 N3 K1 -81.1(3)
C41 C40 O1 C43 -1.5(9)
C41 C40 O1 K1 173.7(5)
C42 C43 O1 C40 12.0(10)
C42 C43 O1 K1 -163.1(6)
C46B C47B O2 C44 -70(2)
C46B C47B O2 C47 34.9(17)
C46B C47B O2 C44B -22(2)
C46B C47B O2 K1 149.7(11)
C45 C44 O2 C47B 69.5(17)
K1 C44 O2 C47B -151.1(11)
C45 C44 O2 C47 35.7(18)
K1 C44 O2 C47 175.0(11)
C45 C44 O2 C44B -36.5(13)
K1 C44 O2 C44B 102.8(11)
C45 C44 O2 K1 -139.3(11)
C46 C47 O2 C47B -108(3)
C46 C47 O2 C44 -25.0(18)
C46 C47 O2 C44B 19.0(16)
C46 C47 O2 K1 148.0(10)
C45B C44B O2 C47B 32.0(17)
C45B C44B O2 C44 118.6(19)
C45B C44B O2 C47 4.5(15)
C45B C44B O2 K1 -141.7(10)
C49B C48B O3 C51 11(2)
C49B C48B O3 C51B -18(3)
C49B C48B O3 C48 -152(8)
C49B C48B O3 K1 -173.6(13)
C50 C51 O3 C48B -14(2)
C50 C51 O3 C51B 99(4)
C50 C51 O3 C48 -7(2)
C50 C51 O3 K1 170.3(12)
C50B C51B O3 C48B 24(2)
C50B C51B O3 C51 -49(2)
C50B C51B O3 C48 41(2)
C50B C51B O3 K1 -175.3(15)
C49 C48 O3 C48B 17(5)
C49 C48 O3 C51 -3(2)
C49 C48 O3 C51B -36(2)
C49 C48 O3 K1 179.6(13)
C53 C52 O4 C55 -11.8(14)
C54 C55 O4 C52 2.4(12)
C40 O1 K1 N3 -41.7(6)
C43 O1 K1 N3 132.6(6)
C40 O1 K1 O3 83.0(6)
C43 O1 K1 O3 -102.7(6)
C40 O1 K1 O2 178.6(6)
C43 O1 K1 O2 -7.1(6)
C40 O1 K1 C21 -104.1(6)
C43 O1 K1 C21 70.1(7)
C40 O1 K1 C16 -56.0(8)
C43 O1 K1 C16 118.3(6)
C40 O1 K1 C20 -149.4(5)
C43 O1 K1 C20 24.9(8)
C40 O1 K1 C44 159.1(7)
C43 O1 K1 C44 -26.6(7)
C40 O1 K1 C17 6.6(10)
C43 O1 K1 C17 -179.1(5)
C40 O1 K1 C28 -38.5(6)
C43 O1 K1 C28 135.8(6)
C3 N3 K1 O1 -176.8(3)
C28 N3 K1 O1 8.6(2)
C3 N3 K1 O3 96.6(3)
C28 N3 K1 O3 -78.0(3)
C3 N3 K1 O2 -90.4(3)
C28 N3 K1 O2 95.0(3)
C3 N3 K1 C21 -28.6(3)
C28 N3 K1 C21 156.8(2)
C3 N3 K1 C16 -4.4(2)
C28 N3 K1 C16 -179.0(2)
C3 N3 K1 C20 -26.9(3)
C28 N3 K1 C20 158.6(2)
C3 N3 K1 C44 -107.2(9)
C28 N3 K1 C44 78.2(9)
C3 N3 K1 C17 16.8(3)
C28 N3 K1 C17 -157.8(2)
C3 N3 K1 C28 174.6(4)
C48B O3 K1 O1 148.0(19)
C51 O3 K1 O1 -37.7(14)
C51B O3 K1 O1 -5.8(11)
C48 O3 K1 O1 139.8(13)
C48B O3 K1 N3 -116.2(18)
C51 O3 K1 N3 58.0(14)
C51B O3 K1 N3 89.9(11)
C48 O3 K1 N3 -124.5(12)
C48B O3 K1 O2 68.3(19)
C51 O3 K1 O2 -117.5(14)
C51B O3 K1 O2 -85.6(11)
C48 O3 K1 O2 60.0(13)
C48B O3 K1 C21 -26.7(19)
C51 O3 K1 C21 147.5(14)
C51B O3 K1 C21 179.4(11)
C48 O3 K1 C21 -35.0(13)
C48B O3 K1 C16 -51.1(19)
C51 O3 K1 C16 123.2(14)
C51B O3 K1 C16 155.1(11)
C48 O3 K1 C16 -59.3(13)
C48B O3 K1 C20 -4.3(19)
C51 O3 K1 C20 169.9(14)
C51B O3 K1 C20 -158.2(11)
C48 O3 K1 C20 -12.6(13)
C48B O3 K1 C44 72.6(19)
C51 O3 K1 C44 -113.2(14)
C51B O3 K1 C44 -81.3(12)
C48 O3 K1 C44 64.3(13)
C48B O3 K1 C17 -48.6(19)
C51 O3 K1 C17 125.6(14)
C51B O3 K1 C17 157.5(11)
C48 O3 K1 C17 -56.9(13)
C48B O3 K1 C28 -140.5(18)
C51 O3 K1 C28 33.8(14)
C51B O3 K1 C28 65.7(11)
C48 O3 K1 C28 -148.7(12)
C47B O2 K1 O1 68.0(15)
C44 O2 K1 O1 -68.9(10)
C47 O2 K1 O1 118.4(13)
C44B O2 K1 O1 -120.7(9)
C47B O2 K1 N3 -25.3(15)
C44 O2 K1 N3 -162.2(10)
C47 O2 K1 N3 25.1(13)
C44B O2 K1 N3 146.1(8)
C47B O2 K1 O3 149.0(15)
C44 O2 K1 O3 12.1(10)
C47 O2 K1 O3 -160.6(13)
C44B O2 K1 O3 -39.6(9)
C47B O2 K1 C21 -79.6(15)
C44 O2 K1 C21 143.4(10)
C47 O2 K1 C21 -29.2(13)
C44B O2 K1 C21 91.7(9)
C47B O2 K1 C16 -88.8(15)
C44 O2 K1 C16 134.3(10)
C47 O2 K1 C16 -38.4(13)
C44B O2 K1 C16 82.6(9)
C47B O2 K1 C20 -95.0(15)
C44 O2 K1 C20 128.0(10)
C47 O2 K1 C20 -44.6(13)
C44B O2 K1 C20 76.3(9)
C47B O2 K1 C44 136.9(19)
C47 O2 K1 C44 -172.7(17)
C44B O2 K1 C44 -51.7(12)
C47B O2 K1 C17 -114.6(15)
C44 O2 K1 C17 108.5(10)
C47 O2 K1 C17 -64.2(13)
C44B O2 K1 C17 56.7(9)
C47B O2 K1 C28 7.6(15)
C44 O2 K1 C28 -129.4(10)
C47 O2 K1 C28 58.0(13)
C44B O2 K1 C28 178.9(8)
C16 C21 K1 O1 126.6(2)
C20 C21 K1 O1 -112.9(3)
C25 C21 K1 O1 7.9(3)
C16 C21 K1 N3 55.04(18)
C20 C21 K1 N3 175.6(2)
C25 C21 K1 N3 -63.6(2)
C16 C21 K1 O3 -62.9(3)
C20 C21 K1 O3 57.7(3)
C25 C21 K1 O3 178.4(2)
C16 C21 K1 O2 -159.3(2)
C20 C21 K1 O2 -38.7(2)
C25 C21 K1 O2 82.0(2)
C20 C21 K1 C16 120.6(3)
C25 C21 K1 C16 -118.7(3)
C16 C21 K1 C20 -120.6(3)
C25 C21 K1 C20 120.8(3)
C16 C21 K1 C44 -146.9(4)
C20 C21 K1 C44 -26.3(4)
C25 C21 K1 C44 94.4(4)
C16 C21 K1 C17 -29.21(17)
C20 C21 K1 C17 91.3(2)
C25 C21 K1 C17 -147.9(3)
C16 C21 K1 C28 63.42(19)
C20 C21 K1 C28 -176.0(2)
C25 C21 K1 C28 -55.2(2)
C21 C16 K1 O1 -95.9(3)
C17 C16 K1 O1 139.2(3)
N2 C16 K1 O1 20.2(4)
C21 C16 K1 N3 -113.1(2)
C17 C16 K1 N3 122.0(2)
N2 C16 K1 N3 2.98(16)
C21 C16 K1 O3 131.0(2)
C17 C16 K1 O3 6.1(2)
N2 C16 K1 O3 -112.9(2)
C21 C16 K1 O2 22.7(2)
C17 C16 K1 O2 -102.2(2)
N2 C16 K1 O2 138.8(2)
C17 C16 K1 C21 -124.9(3)
N2 C16 K1 C21 116.1(3)
C21 C16 K1 C20 31.76(19)
C17 C16 K1 C20 -93.2(2)
N2 C16 K1 C20 147.8(2)
C21 C16 K1 C44 40.6(4)
C17 C16 K1 C44 -84.3(4)
N2 C16 K1 C44 156.7(4)
C21 C16 K1 C17 124.9(3)
N2 C16 K1 C17 -119.0(3)
C21 C16 K1 C28 -113.49(19)
C17 C16 K1 C28 121.6(2)
N2 C16 K1 C28 2.60(17)
C19 C20 K1 O1 -129.7(3)
C21 C20 K1 O1 105.9(3)
C19 C20 K1 N3 120.4(3)
C21 C20 K1 N3 -4.1(2)
C19 C20 K1 O3 -10.5(3)
C21 C20 K1 O3 -134.9(2)
C19 C20 K1 O2 -96.6(3)
C21 C20 K1 O2 139.0(3)
C19 C20 K1 C21 124.4(4)
C19 C20 K1 C16 92.1(3)
C21 C20 K1 C16 -32.3(2)
C19 C20 K1 C44 -80.8(4)
C21 C20 K1 C44 154.8(4)
C19 C20 K1 C17 59.6(2)
C21 C20 K1 C17 -64.8(2)
C19 C20 K1 C28 128.7(2)
C21 C20 K1 C28 4.3(2)
O2 C44 K1 O1 106.7(10)
C45 C44 K1 O1 171.7(17)
O2 C44 K1 N3 32.5(17)
C45 C44 K1 N3 97.5(18)
O2 C44 K1 O3 -167.5(10)
C45 C44 K1 O3 -102.4(16)
C45 C44 K1 O2 65.1(16)
O2 C44 K1 C21 -38.6(10)
C45 C44 K1 C21 26.5(17)
O2 C44 K1 C16 -54.8(11)
C45 C44 K1 C16 10.2(18)
O2 C44 K1 C20 -48.9(9)
C45 C44 K1 C20 16.1(16)
O2 C44 K1 C17 -82.4(10)
C45 C44 K1 C17 -17.4(18)
O2 C44 K1 C28 73.9(12)
C45 C44 K1 C28 139.0(14)
C16 C17 K1 O1 -99.9(5)
C18 C17 K1 O1 137.7(5)
C22 C17 K1 O1 16.8(6)
C16 C17 K1 N3 -48.06(19)
C18 C17 K1 N3 -170.5(2)
C22 C17 K1 N3 68.6(2)
C16 C17 K1 O3 -174.6(2)
C18 C17 K1 O3 63.0(2)
C22 C17 K1 O3 -57.9(3)
C16 C17 K1 O2 88.9(2)
C18 C17 K1 O2 -33.6(3)
C22 C17 K1 O2 -154.4(2)
C16 C17 K1 C21 30.17(18)
C18 C17 K1 C21 -92.3(2)
C22 C17 K1 C21 146.9(3)
C18 C17 K1 C16 -122.4(3)
C22 C17 K1 C16 116.7(3)
C16 C17 K1 C20 63.3(2)
C18 C17 K1 C20 -59.1(2)
C22 C17 K1 C20 -180.0(3)
C16 C17 K1 C44 111.3(4)
C18 C17 K1 C44 -11.1(4)
C22 C17 K1 C44 -132.0(4)
C16 C17 K1 C28 -56.1(2)
C18 C17 K1 C28 -178.5(2)
C22 C17 K1 C28 60.6(2)
N3 C28 K1 O1 -171.3(2)
C33 C28 K1 O1 78.0(3)
C29 C28 K1 O1 -53.5(2)
C33 C28 K1 N3 -110.7(3)
C29 C28 K1 N3 117.8(3)
N3 C28 K1 O3 115.0(2)
C33 C28 K1 O3 4.3(3)
C29 C28 K1 O3 -127.2(2)
N3 C28 K1 O2 -110.0(2)
C33 C28 K1 O2 139.3(3)
C29 C28 K1 O2 7.8(3)
N3 C28 K1 C21 -21.3(2)
C33 C28 K1 C21 -132.1(2)
C29 C28 K1 C21 96.4(2)
N3 C28 K1 C16 0.9(2)
C33 C28 K1 C16 -109.9(2)
C29 C28 K1 C16 118.6(2)
N3 C28 K1 C20 -23.1(2)
C33 C28 K1 C20 -133.8(2)
C29 C28 K1 C20 94.7(2)
N3 C28 K1 C44 -139.2(6)
C33 C28 K1 C44 110.1(6)
C29 C28 K1 C44 -21.4(6)
N3 C28 K1 C17 20.7(2)
C33 C28 K1 C17 -90.0(2)
C29 C28 K1 C17 138.5(2)
